data_4117821
loop_
_publ_author_name
'Ayumi Takaoka'
'Marc-Etienne Moret'
'Jonas C. Peters'

_publ_section_title
;
 A Ru(I) Metalloradical That Catalyzes Nitrene Coupling to Azoarenes from
 Arylazides
;
_journal_name_full 'Journal of the American Chemical Society'
_journal_page_first 6695
_journal_page_last 6706
_journal_paper_doi 10.1021/ja211603f
_journal_volume 134
_journal_year 2012
_chemical_formula_sum 'C52 H66 F6 N O5 P3 Ru S Si'
_chemical_formula_weight 1153.19
_chemical_name_systematic
; 
 ? 
;
_space_group_IT_number 14
_symmetry_cell_setting monoclinic
_symmetry_space_group_name_Hall '-P 2yn'
_symmetry_space_group_name_H-M 'P 1 21/n 1'
_atom_sites_solution_hydrogens geom
_atom_sites_solution_primary direct
_atom_sites_solution_secondary difmap
_audit_creation_method SHELXL-97
_cell_angle_alpha 90.00
_cell_angle_beta 110.714(2)
_cell_angle_gamma 90.00
_cell_formula_units_Z 4
_cell_length_a 17.4556(4)
_cell_length_b 15.9409(4)
_cell_length_c 20.2398(5)
_cell_measurement_reflns_used 9433
_cell_measurement_temperature 100(2)
_cell_measurement_theta_max 68.11
_cell_measurement_theta_min 2.88
_cell_volume 5267.8(2)
_computing_cell_refinement 'Bruker SAINT'
_computing_data_collection 'Bruker APEX2'
_computing_data_reduction 'Bruker SAINT'
_computing_molecular_graphics 'Bruker SHELXTL'
_computing_publication_material 'Bruker SHELXTL'
_computing_structure_refinement 'SHELXL-97 (Sheldrick, 1997)'
_computing_structure_solution 'SHELXS-97 (Sheldrick, 1990)'
_diffrn_ambient_temperature 100(2)
_diffrn_measured_fraction_theta_full 0.972
_diffrn_measured_fraction_theta_max 0.972
_diffrn_measurement_device_type 'Bruker APEX-II CCD'
_diffrn_measurement_method '\f and \w scans'
_diffrn_radiation_monochromator graphite
_diffrn_radiation_source 'fine-focus sealed tube'
_diffrn_radiation_type CuK\a
_diffrn_radiation_wavelength 1.54178
_diffrn_reflns_av_R_equivalents 0.0427
_diffrn_reflns_av_sigmaI/netI 0.0203
_diffrn_reflns_limit_h_max 20
_diffrn_reflns_limit_h_min -20
_diffrn_reflns_limit_k_max 18
_diffrn_reflns_limit_k_min -18
_diffrn_reflns_limit_l_max 23
_diffrn_reflns_limit_l_min -23
_diffrn_reflns_number 93228
_diffrn_reflns_theta_full 65.08
_diffrn_reflns_theta_max 65.08
_diffrn_reflns_theta_min 2.88
_exptl_absorpt_coefficient_mu 4.440
_exptl_absorpt_correction_T_max 0.9164
_exptl_absorpt_correction_T_min 0.2244
_exptl_absorpt_correction_type multi-scan
_exptl_crystal_colour green
_exptl_crystal_density_diffrn 1.454
_exptl_crystal_description plate
_exptl_crystal_F_000 2392
_exptl_crystal_size_max 0.48
_exptl_crystal_size_mid 0.25
_exptl_crystal_size_min 0.02
_refine_diff_density_max 0.898
_refine_diff_density_min -0.767
_refine_diff_density_rms 0.083
_refine_ls_extinction_method none
_refine_ls_goodness_of_fit_ref 1.051
_refine_ls_hydrogen_treatment mixed
_refine_ls_matrix_type full
_refine_ls_number_parameters 751
_refine_ls_number_reflns 8744
_refine_ls_number_restraints 377
_refine_ls_restrained_S_all 1.072
_refine_ls_R_factor_all 0.0355
_refine_ls_R_factor_gt 0.0337
_refine_ls_shift/su_max 0.167
_refine_ls_shift/su_mean 0.003
_refine_ls_structure_factor_coef Fsqd
_refine_ls_weighting_details 'calc w=1/[\s^2^(Fo^2^)+(0.0618P)^2^+6.2597P] where P=(Fo^2^+2Fc^2^)/3'
_refine_ls_weighting_scheme calc
_refine_ls_wR_factor_gt 0.0974
_refine_ls_wR_factor_ref 0.0995
_reflns_number_gt 8293
_reflns_number_total 8744
_reflns_threshold_expression >2sigma(I)
_cod_data_source_file ja211603f_si_002_4.cif
_cod_data_source_block d8-09018
_cod_original_sg_symbol_H-M 'P 1 21/n 1 '
_cod_database_code 4117821

loop_
_symmetry_equiv_pos_as_xyz
'x, y, z'
'-x+1/2, y+1/2, -z+1/2'
'-x, -y, -z'
'x-1/2, -y-1/2, z-1/2'

loop_
_atom_site_label
_atom_site_type_symbol
_atom_site_fract_x
_atom_site_fract_y
_atom_site_fract_z
_atom_site_U_iso_or_equiv
_atom_site_adp_type
_atom_site_occupancy
_atom_site_symmetry_multiplicity
_atom_site_calc_flag
_atom_site_refinement_flags
_atom_site_disorder_assembly
_atom_site_disorder_group
Ru Ru 0.711758(11) 0.803711(11) 0.842212(10) 0.01677(8) Uani 1 1 d . . .
Si Si 0.63580(4) 0.80461(4) 0.92554(4) 0.01938(16) Uani 1 1 d . . .
P3 P 0.77549(4) 0.90871(4) 0.92388(3) 0.01875(14) Uani 1 1 d . . .
P1 P 0.57451(4) 0.83996(4) 0.77294(3) 0.02006(15) Uani 1 1 d . . .
P2 P 0.73837(4) 0.66842(4) 0.89662(3) 0.01917(14) Uani 1 1 d . . .
N N 0.77165(13) 0.79344(13) 0.78597(12) 0.0204(5) Uani 1 1 d . . .
C8 C 0.65822(18) 0.7176(2) 1.05778(16) 0.0293(6) Uani 1 1 d . . .
H8 H 0.6271 0.7610 1.0684 0.035 Uiso 1 1 calc R . .
C19 C 0.55341(17) 0.80283(15) 0.68098(15) 0.0230(6) Uani 1 1 d . . .
H19 H 0.4933 0.8097 0.6549 0.028 Uiso 1 1 calc R . .
C5 C 0.41378(18) 0.78395(19) 0.76091(17) 0.0292(6) Uani 1 1 d . . .
H5 H 0.3967 0.7899 0.7111 0.035 Uiso 1 1 calc R . .
C18 C 0.71507(16) 0.95694(16) 0.97143(14) 0.0214(5) Uani 1 1 d . . .
C12 C 0.71774(16) 0.65444(17) 0.97878(14) 0.0230(5) Uani 1 1 d . . .
C27 C 0.86510(17) 0.61170(17) 0.85119(15) 0.0269(6) Uani 1 1 d . . .
H27A H 0.9225 0.6196 0.8559 0.040 Uiso 1 1 calc R . .
H27B H 0.8295 0.6398 0.8082 0.040 Uiso 1 1 calc R . .
H27C H 0.8524 0.5516 0.8482 0.040 Uiso 1 1 calc R . .
C36 C 0.85709(18) 0.81466(17) 1.04653(15) 0.0266(6) Uani 1 1 d . . .
H36A H 0.9095 0.7987 1.0825 0.040 Uiso 1 1 calc R . .
H36B H 0.8299 0.7646 1.0207 0.040 Uiso 1 1 calc R . .
H36C H 0.8221 0.8409 1.0694 0.040 Uiso 1 1 calc R . .
C34 C 0.87237(16) 0.87691(16) 0.99493(14) 0.0229(5) Uani 1 1 d . . .
H34 H 0.9072 0.8480 0.9719 0.028 Uiso 1 1 calc R . .
C17 C 0.72929(17) 1.03713(17) 1.00137(15) 0.0262(6) Uani 1 1 d . . .
H17 H 0.7726 1.0708 0.9978 0.031 Uiso 1 1 calc R . .
C1 C 0.52212(16) 0.78753(16) 0.87700(15) 0.0225(5) Uani 1 1 d . . .
C16 C 0.67907(19) 1.06691(18) 1.03646(16) 0.0312(6) Uani 1 1 d . . .
H16 H 0.6877 1.1216 1.0565 0.037 Uiso 1 1 calc R . .
C6 C 0.49556(17) 0.79759(16) 0.80326(15) 0.0235(6) Uani 1 1 d . . .
C20 C 0.57341(17) 0.71008(16) 0.67641(15) 0.0246(6) Uani 1 1 d . . .
H20A H 0.5657 0.6958 0.6274 0.037 Uiso 1 1 calc R . .
H20B H 0.5369 0.6756 0.6925 0.037 Uiso 1 1 calc R . .
H20C H 0.6304 0.6994 0.7064 0.037 Uiso 1 1 calc R . .
C21 C 0.59760(18) 0.85820(17) 0.64352(14) 0.0265(6) Uani 1 1 d . . .
H21A H 0.6559 0.8615 0.6724 0.040 Uiso 1 1 calc R . .
H21B H 0.5738 0.9147 0.6369 0.040 Uiso 1 1 calc R . .
H21C H 0.5912 0.8338 0.5974 0.040 Uiso 1 1 calc R . .
C11 C 0.74598(18) 0.58752(18) 1.02581(15) 0.0279(6) Uani 1 1 d . . .
H11 H 0.7742 0.5421 1.0143 0.033 Uiso 1 1 calc R . .
C13 C 0.65101(16) 0.90672(16) 0.97582(14) 0.0219(5) Uani 1 1 d . . .
C4 C 0.35799(18) 0.7617(2) 0.79237(18) 0.0376(7) Uani 1 1 d . . .
H4 H 0.3022 0.7529 0.7640 0.045 Uiso 1 1 calc R . .
C7 C 0.67194(16) 0.71924(17) 0.99379(14) 0.0229(5) Uani 1 1 d . . .
C2 C 0.46474(18) 0.76461(18) 0.90737(16) 0.0289(6) Uani 1 1 d . . .
H2 H 0.4816 0.7574 0.9571 0.035 Uiso 1 1 calc R . .
C9 C 0.68959(19) 0.6530(2) 1.10595(16) 0.0343(7) Uani 1 1 d . . .
H9 H 0.6816 0.6534 1.1500 0.041 Uiso 1 1 calc R . .
C10 C 0.73260(19) 0.5878(2) 1.08951(16) 0.0335(7) Uani 1 1 d . . .
H10 H 0.7530 0.5432 1.1221 0.040 Uiso 1 1 calc R . .
C25 C 0.85085(16) 0.64955(17) 0.91586(14) 0.0231(5) Uani 1 1 d . . .
H25 H 0.8763 0.7066 0.9221 0.028 Uiso 1 1 calc R . .
C26 C 0.90068(17) 0.60036(18) 0.98235(16) 0.0292(6) Uani 1 1 d . . .
H26A H 0.8817 0.5421 0.9778 0.044 Uiso 1 1 calc R . .
H26B H 0.8934 0.6259 1.0238 0.044 Uiso 1 1 calc R . .
H26C H 0.9588 0.6017 0.9880 0.044 Uiso 1 1 calc R . .
C15 C 0.61660(18) 1.01739(19) 1.04245(16) 0.0314(6) Uani 1 1 d . . .
H15 H 0.5831 1.0381 1.0670 0.038 Uiso 1 1 calc R . .
C3 C 0.38310(19) 0.7522(2) 0.86543(18) 0.0369(7) Uani 1 1 d . . .
H3 H 0.3444 0.7373 0.8866 0.044 Uiso 1 1 calc R . .
S S 0.09748(4) 0.78481(4) 0.96723(4) 0.02567(15) Uani 1 1 d . . .
O1 O 0.15242(14) 0.81125(12) 1.03575(11) 0.0320(5) Uani 1 1 d . . .
F4 F 0.16407(15) 0.63473(13) 0.99443(12) 0.0585(6) Uani 1 1 d . . .
O2 O 0.08930(15) 0.84196(13) 0.91018(11) 0.0401(5) Uani 1 1 d . . .
O3 O 0.02210(13) 0.74771(15) 0.96699(13) 0.0408(5) Uani 1 1 d . . .
F5 F 0.11088(17) 0.66396(14) 0.88363(12) 0.0628(6) Uani 1 1 d . . .
F6 F 0.22555(14) 0.71938(16) 0.94727(14) 0.0624(6) Uani 1 1 d . . .
C28 C 0.68152(17) 0.58061(16) 0.83988(14) 0.0230(5) Uani 1 1 d . . .
H28 H 0.6892 0.5857 0.7934 0.028 Uiso 1 1 calc R . .
C24 C 0.53458(19) 0.99532(18) 0.82208(16) 0.0305(6) Uani 1 1 d . . .
H24A H 0.5223 1.0550 0.8124 0.046 Uiso 1 1 calc R . .
H24B H 0.5869 0.9892 0.8613 0.046 Uiso 1 1 calc R . .
H24C H 0.4909 0.9690 0.8347 0.046 Uiso 1 1 calc R . .
C14 C 0.60271(17) 0.93793(19) 1.01291(15) 0.0279(6) Uani 1 1 d . . .
H14 H 0.5601 0.9043 1.0178 0.033 Uiso 1 1 calc R . .
C33 C 0.87562(17) 0.97333(17) 0.85265(15) 0.0258(6) Uani 1 1 d . . .
H33A H 0.8523 0.9345 0.8130 0.039 Uiso 1 1 calc R . .
H33B H 0.9211 0.9460 0.8896 0.039 Uiso 1 1 calc R . .
H33C H 0.8957 1.0236 0.8361 0.039 Uiso 1 1 calc R . .
C35 C 0.92174(18) 0.95136(18) 1.03707(15) 0.0293(6) Uani 1 1 d . . .
H35A H 0.8898 0.9800 1.0616 0.044 Uiso 1 1 calc R . .
H35B H 0.9337 0.9907 1.0047 0.044 Uiso 1 1 calc R . .
H35C H 0.9732 0.9309 1.0718 0.044 Uiso 1 1 calc R . .
C37 C 0.82382(16) 0.78132(16) 0.74959(14) 0.0208(5) Uani 1 1 d . . .
C42 C 0.79379(17) 0.76029(16) 0.67727(15) 0.0243(6) Uani 1 1 d . . .
H42 H 0.7365 0.7547 0.6530 0.029 Uiso 1 1 calc R . .
C30 C 0.58974(17) 0.58905(17) 0.82605(15) 0.0271(6) Uani 1 1 d . . .
H30A H 0.5593 0.5485 0.7899 0.041 Uiso 1 1 calc R . .
H30B H 0.5717 0.6460 0.8096 0.041 Uiso 1 1 calc R . .
H30C H 0.5795 0.5780 0.8698 0.041 Uiso 1 1 calc R . .
C39 C 0.96222(18) 0.77584(19) 0.74847(16) 0.0297(6) Uani 1 1 d . . .
H39 H 1.0196 0.7812 0.7723 0.036 Uiso 1 1 calc R . .
C41 C 0.84717(19) 0.74769(18) 0.64144(15) 0.0290(6) Uani 1 1 d . . .
H41 H 0.8265 0.7337 0.5927 0.035 Uiso 1 1 calc R . .
C32 C 0.73930(18) 1.04137(18) 0.82518(16) 0.0297(6) Uani 1 1 d . . .
H32A H 0.7596 1.0921 0.8095 0.045 Uiso 1 1 calc R . .
H32B H 0.6967 1.0566 0.8441 0.045 Uiso 1 1 calc R . .
H32C H 0.7163 1.0032 0.7851 0.045 Uiso 1 1 calc R . .
C38 C 0.90966(17) 0.78810(17) 0.78469(15) 0.0257(6) Uani 1 1 d . . .
H38 H 0.9311 0.8012 0.8336 0.031 Uiso 1 1 calc R . .
C22 C 0.54019(18) 0.95280(16) 0.75618(15) 0.0262(6) Uani 1 1 d . . .
H22 H 0.5825 0.9836 0.7429 0.031 Uiso 1 1 calc R . .
C23 C 0.45772(19) 0.96452(18) 0.69562(16) 0.0342(7) Uani 1 1 d . . .
H23A H 0.4142 0.9376 0.7081 0.051 Uiso 1 1 calc R . .
H23B H 0.4604 0.9389 0.6525 0.051 Uiso 1 1 calc R . .
H23C H 0.4459 1.0245 0.6876 0.051 Uiso 1 1 calc R . .
C44 C 0.1521(2) 0.69636(19) 0.94707(19) 0.0387(8) Uani 1 1 d . . .
C31 C 0.80975(16) 0.99808(16) 0.88251(14) 0.0235(5) Uani 1 1 d . . .
H31 H 0.8347 1.0405 0.9205 0.028 Uiso 1 1 calc R . .
C29 C 0.70913(19) 0.49222(17) 0.86852(16) 0.0308(6) Uani 1 1 d . . .
H29A H 0.6940 0.4820 0.9101 0.046 Uiso 1 1 calc R . .
H29B H 0.7687 0.4876 0.8818 0.046 Uiso 1 1 calc R . .
H29C H 0.6823 0.4506 0.8320 0.046 Uiso 1 1 calc R . .
C40 C 0.93111(19) 0.75557(18) 0.67677(16) 0.0314(6) Uani 1 1 d D A .
C43 C 0.9886(2) 0.7454(2) 0.63769(19) 0.0417(8) Uani 1 1 d D . .
F1 F 0.9605(2) 0.6959(2) 0.58165(17) 0.0543(10) Uani 0.892(8) 1 d PDU A 1
F2 F 1.0105(3) 0.81801(17) 0.6178(2) 0.0647(12) Uani 0.892(8) 1 d PDU A 1
F3 F 1.06124(17) 0.7093(3) 0.67814(16) 0.0603(10) Uani 0.892(8) 1 d PDU A 1
F1B F 1.0649(9) 0.762(2) 0.6748(12) 0.076(9) Uani 0.108(8) 1 d PDU A 2
F2B F 0.9641(18) 0.8046(13) 0.5836(12) 0.0647(12) Uani 0.108(8) 1 d PDU A 2
F3B F 0.977(2) 0.6793(15) 0.5967(15) 0.0603(10) Uani 0.108(8) 1 d PDU A 2
O4 O 0.7138(10) 0.5452(10) 0.2512(11) 0.116(6) Uani 0.479(9) 1 d PDU B 1
C45 C 0.7589(8) 0.4661(10) 0.2715(7) 0.082(4) Uani 0.479(9) 1 d PDU B 1
H45A H 0.8174 0.4766 0.2992 0.098 Uiso 0.479(9) 1 calc PR B 1
H45B H 0.7548 0.4323 0.2293 0.098 Uiso 0.479(9) 1 calc PR B 1
C46 C 0.7184(5) 0.4232(5) 0.3147(4) 0.047(2) Uani 0.479(9) 1 d PDU B 1
H46A H 0.7395 0.4432 0.3642 0.056 Uiso 0.479(9) 1 calc PR B 1
H46B H 0.7251 0.3616 0.3139 0.056 Uiso 0.479(9) 1 calc PR B 1
C47 C 0.6265(7) 0.4503(9) 0.2754(9) 0.058(4) Uani 0.479(9) 1 d PDU B 1
H47A H 0.6020 0.4223 0.2291 0.070 Uiso 0.479(9) 1 calc PR B 1
H47B H 0.5922 0.4397 0.3045 0.070 Uiso 0.479(9) 1 calc PR B 1
C48 C 0.6393(10) 0.5405(9) 0.2679(10) 0.090(4) Uani 0.479(9) 1 d PDU B 1
H48A H 0.5923 0.5651 0.2294 0.108 Uiso 0.479(9) 1 calc PR B 1
H48B H 0.6462 0.5707 0.3124 0.108 Uiso 0.479(9) 1 calc PR B 1
O4B O 0.7335(7) 0.5615(6) 0.2643(8) 0.073(3) Uani 0.521(9) 1 d PDU B 2
C45B C 0.6710(5) 0.6017(5) 0.2851(4) 0.050(2) Uani 0.521(9) 1 d PDU B 2
H45C H 0.6523 0.6541 0.2580 0.061 Uiso 0.521(9) 1 calc PR B 2
H45D H 0.6932 0.6158 0.3360 0.061 Uiso 0.521(9) 1 calc PR B 2
C46B C 0.6014(6) 0.5417(6) 0.2704(7) 0.063(3) Uani 0.521(9) 1 d PDU B 2
H46C H 0.5656 0.5418 0.2200 0.076 Uiso 0.521(9) 1 calc PR B 2
H46D H 0.5683 0.5524 0.3004 0.076 Uiso 0.521(9) 1 calc PR B 2
C47B C 0.6531(10) 0.4588(9) 0.2920(8) 0.075(4) Uani 0.521(9) 1 d PDU B 2
H47C H 0.6739 0.4510 0.3438 0.090 Uiso 0.521(9) 1 calc PR B 2
H47D H 0.6201 0.4092 0.2693 0.090 Uiso 0.521(9) 1 calc PR B 2
C48B C 0.7209(8) 0.4719(7) 0.2659(9) 0.079(3) Uani 0.521(9) 1 d PDU . 2
H48C H 0.7713 0.4444 0.2976 0.095 Uiso 0.521(9) 1 calc PR B 2
H48D H 0.7070 0.4479 0.2180 0.095 Uiso 0.521(9) 1 calc PR B 2
O5 O 0.9337(4) 0.9763(4) 0.5397(3) 0.1019(19) Uani 0.715(5) 1 d PDU . 1
C49 C 0.9005(6) 0.9250(5) 0.4773(5) 0.092(2) Uani 0.715(5) 1 d PDU . 1
C50 C 0.9382(6) 0.9588(5) 0.4239(5) 0.087(2) Uani 0.715(5) 1 d PDU . 1
C51 C 1.0168(8) 0.9903(7) 0.4729(8) 0.085(2) Uani 0.715(5) 1 d PDU . 1
C52 C 0.9947(12) 1.0329(12) 0.5320(11) 0.131(4) Uani 0.715(5) 1 d PDU . 1
O5B O 0.8903(18) 1.0236(18) 0.4015(16) 0.213(7) Uani 0.285(5) 1 d PDU . 2
C49B C 0.972(2) 1.051(2) 0.408(2) 0.189(7) Uani 0.285(5) 1 d PDU . 2
C50B C 0.999(2) 0.988(3) 0.361(2) 0.222(8) Uani 0.285(5) 1 d PDU . 2
C51B C 0.939(3) 0.9194(19) 0.352(2) 0.224(8) Uani 0.285(5) 1 d PDU . 2
C52B C 0.858(2) 0.972(3) 0.336(2) 0.242(10) Uani 0.285(5) 1 d PDU . 2

loop_
_atom_site_aniso_label
_atom_site_aniso_U_11
_atom_site_aniso_U_22
_atom_site_aniso_U_33
_atom_site_aniso_U_23
_atom_site_aniso_U_13
_atom_site_aniso_U_12
Ru 0.01895(12) 0.01521(12) 0.01618(12) -0.00042(6) 0.00623(9) -0.00032(6)
Si 0.0206(4) 0.0185(3) 0.0197(4) -0.0014(2) 0.0078(3) -0.0005(2)
P3 0.0205(3) 0.0165(3) 0.0190(3) -0.0006(2) 0.0066(3) -0.0008(2)
P1 0.0212(3) 0.0177(3) 0.0196(3) -0.0009(2) 0.0052(3) 0.0004(2)
P2 0.0222(3) 0.0166(3) 0.0194(3) 0.0002(2) 0.0081(3) 0.0001(2)
N 0.0216(11) 0.0163(10) 0.0215(11) 0.0011(8) 0.0053(10) -0.0016(8)
C8 0.0293(15) 0.0335(15) 0.0287(16) 0.0011(12) 0.0149(13) 0.0007(12)
C19 0.0248(14) 0.0215(14) 0.0197(14) -0.0028(10) 0.0041(12) 0.0002(10)
C5 0.0236(14) 0.0304(14) 0.0313(16) -0.0031(12) 0.0066(13) 0.0006(11)
C18 0.0215(13) 0.0217(13) 0.0195(13) 0.0000(10) 0.0052(11) 0.0019(10)
C12 0.0236(13) 0.0238(13) 0.0219(13) 0.0003(10) 0.0083(12) -0.0030(10)
C27 0.0295(14) 0.0230(13) 0.0314(15) 0.0000(11) 0.0147(13) 0.0031(11)
C36 0.0254(14) 0.0252(14) 0.0232(15) 0.0030(11) 0.0011(12) -0.0013(11)
C34 0.0208(13) 0.0212(13) 0.0240(14) -0.0003(10) 0.0046(12) 0.0000(10)
C17 0.0280(14) 0.0235(13) 0.0257(14) -0.0035(11) 0.0076(12) -0.0003(11)
C1 0.0234(13) 0.0179(12) 0.0272(14) -0.0039(10) 0.0101(12) 0.0003(10)
C16 0.0346(16) 0.0251(14) 0.0322(16) -0.0077(12) 0.0097(14) 0.0030(12)
C6 0.0239(14) 0.0190(13) 0.0285(15) -0.0029(10) 0.0104(12) 0.0016(10)
C20 0.0265(14) 0.0211(13) 0.0237(14) -0.0031(10) 0.0059(12) -0.0006(10)
C21 0.0329(15) 0.0237(13) 0.0209(13) 0.0011(10) 0.0072(12) 0.0003(11)
C11 0.0294(14) 0.0270(14) 0.0284(15) 0.0044(11) 0.0117(13) 0.0013(11)
C13 0.0221(13) 0.0230(13) 0.0186(13) -0.0010(10) 0.0048(11) 0.0013(10)
C4 0.0208(14) 0.0440(18) 0.0448(19) -0.0077(14) 0.0078(14) -0.0028(12)
C7 0.0234(13) 0.0239(13) 0.0216(14) -0.0005(10) 0.0083(12) -0.0032(11)
C2 0.0283(14) 0.0300(15) 0.0317(15) -0.0054(12) 0.0148(13) -0.0003(11)
C9 0.0349(16) 0.0459(18) 0.0260(15) 0.0064(13) 0.0155(14) 0.0010(13)
C10 0.0348(16) 0.0364(16) 0.0296(16) 0.0123(12) 0.0115(14) 0.0029(13)
C25 0.0223(13) 0.0217(13) 0.0251(14) 0.0002(10) 0.0084(12) 0.0001(10)
C26 0.0261(14) 0.0278(14) 0.0313(16) 0.0045(12) 0.0071(13) 0.0041(11)
C15 0.0313(15) 0.0330(16) 0.0322(16) -0.0071(12) 0.0139(14) 0.0051(12)
C3 0.0284(15) 0.0426(17) 0.0469(19) -0.0062(14) 0.0220(15) -0.0039(13)
S 0.0277(3) 0.0218(3) 0.0249(3) -0.0007(3) 0.0060(3) -0.0025(3)
O1 0.0377(12) 0.0302(11) 0.0251(11) -0.0012(8) 0.0075(10) -0.0045(8)
F4 0.0820(16) 0.0338(11) 0.0651(14) 0.0127(10) 0.0326(13) 0.0209(10)
O2 0.0535(14) 0.0299(11) 0.0293(11) 0.0044(9) 0.0051(11) -0.0053(10)
O3 0.0305(11) 0.0430(12) 0.0481(14) -0.0009(10) 0.0129(11) -0.0054(9)
F5 0.0909(18) 0.0453(12) 0.0484(13) -0.0220(10) 0.0200(13) -0.0001(12)
F6 0.0528(13) 0.0742(15) 0.0751(16) -0.0049(13) 0.0411(13) 0.0064(11)
C28 0.0287(14) 0.0177(13) 0.0226(13) -0.0022(10) 0.0092(12) -0.0026(10)
C24 0.0345(15) 0.0219(14) 0.0312(16) -0.0018(11) 0.0068(13) 0.0063(11)
C14 0.0243(14) 0.0329(15) 0.0266(15) -0.0037(11) 0.0093(12) 0.0007(11)
C33 0.0280(14) 0.0234(13) 0.0269(14) -0.0003(11) 0.0108(13) -0.0060(11)
C35 0.0271(14) 0.0282(15) 0.0263(15) 0.0004(11) 0.0018(13) -0.0050(11)
C37 0.0261(13) 0.0167(12) 0.0214(13) 0.0013(10) 0.0107(12) -0.0007(10)
C42 0.0286(14) 0.0211(13) 0.0236(14) -0.0003(10) 0.0097(12) -0.0016(10)
C30 0.0267(14) 0.0238(14) 0.0300(15) -0.0006(11) 0.0089(13) -0.0047(11)
C39 0.0271(15) 0.0328(15) 0.0312(16) -0.0038(12) 0.0129(13) -0.0053(12)
C41 0.0414(17) 0.0269(14) 0.0219(14) -0.0029(11) 0.0152(13) -0.0036(12)
C32 0.0328(15) 0.0223(14) 0.0340(16) 0.0065(11) 0.0116(14) -0.0005(11)
C38 0.0267(14) 0.0262(13) 0.0244(14) -0.0017(11) 0.0095(13) -0.0016(11)
C22 0.0300(14) 0.0177(12) 0.0280(15) 0.0004(11) 0.0066(13) 0.0037(10)
C23 0.0356(16) 0.0251(14) 0.0341(17) -0.0001(12) 0.0026(14) 0.0088(12)
C44 0.047(2) 0.0327(17) 0.0388(19) -0.0029(13) 0.0182(17) 0.0013(13)
C31 0.0271(13) 0.0183(12) 0.0245(14) 0.0003(10) 0.0082(12) -0.0028(10)
C29 0.0360(16) 0.0189(13) 0.0365(17) -0.0012(12) 0.0118(14) -0.0013(11)
C40 0.0379(16) 0.0276(14) 0.0349(16) -0.0044(12) 0.0205(14) -0.0061(12)
C43 0.048(2) 0.0434(19) 0.045(2) -0.0096(15) 0.0306(17) -0.0094(16)
F1 0.055(2) 0.071(2) 0.0508(19) -0.0280(15) 0.0356(17) -0.0137(14)
F2 0.084(3) 0.0478(14) 0.096(3) -0.0033(15) 0.074(3) -0.0161(15)
F3 0.0428(15) 0.090(3) 0.0578(17) -0.0034(17) 0.0296(14) 0.0139(15)
F1B 0.10(2) 0.07(2) 0.082(18) -0.041(16) 0.066(16) -0.027(16)
F2B 0.084(3) 0.0478(14) 0.096(3) -0.0033(15) 0.074(3) -0.0161(15)
F3B 0.0428(15) 0.090(3) 0.0578(17) -0.0034(17) 0.0296(14) 0.0139(15)
O4 0.125(9) 0.109(9) 0.108(11) 0.044(8) 0.034(8) -0.030(6)
C45 0.068(7) 0.138(10) 0.043(6) 0.019(6) 0.024(6) -0.020(6)
C46 0.046(5) 0.057(5) 0.031(4) -0.004(3) 0.006(4) -0.005(3)
C47 0.043(5) 0.062(6) 0.063(9) -0.003(5) 0.011(5) 0.000(4)
C48 0.117(10) 0.067(7) 0.081(8) 0.016(6) 0.027(9) 0.012(7)
O4B 0.077(5) 0.076(5) 0.067(5) 0.011(4) 0.028(5) 0.000(4)
C45B 0.057(5) 0.053(4) 0.036(4) -0.004(3) 0.010(3) -0.005(3)
C46B 0.089(7) 0.051(5) 0.058(5) -0.013(4) 0.035(6) -0.023(4)
C47B 0.125(12) 0.064(5) 0.050(7) 0.001(5) 0.047(9) -0.012(7)
C48B 0.095(8) 0.068(5) 0.079(7) -0.012(5) 0.035(7) -0.001(6)
O5 0.132(5) 0.089(4) 0.106(4) -0.013(3) 0.069(4) -0.013(3)
C49 0.133(6) 0.064(4) 0.103(5) -0.007(3) 0.071(5) 0.008(4)
C50 0.098(5) 0.077(5) 0.099(5) 0.005(4) 0.050(4) 0.022(4)
C51 0.108(5) 0.060(5) 0.103(6) 0.008(4) 0.058(4) 0.022(4)
C52 0.163(9) 0.143(11) 0.123(7) -0.038(7) 0.094(6) -0.045(7)
O5B 0.193(12) 0.174(13) 0.219(13) -0.008(11) 0.008(12) 0.003(11)
C49B 0.190(11) 0.150(11) 0.186(12) 0.006(10) 0.017(11) 0.019(10)
C50B 0.230(14) 0.170(16) 0.226(17) -0.037(14) 0.031(14) 0.000(13)
C51B 0.214(14) 0.173(13) 0.227(15) -0.022(12) 0.007(14) 0.003(11)
C52B 0.217(12) 0.191(17) 0.247(17) -0.033(14) -0.005(15) 0.011(12)

loop_
_atom_type_symbol
_atom_type_description
_atom_type_scat_dispersion_real
_atom_type_scat_dispersion_imag
_atom_type_scat_source
C C 0.0181 0.0091 'International Tables Vol C Tables 4.2.6.8 and 6.1.1.4'
H H 0.0000 0.0000 'International Tables Vol C Tables 4.2.6.8 and 6.1.1.4'
N N 0.0311 0.0180 'International Tables Vol C Tables 4.2.6.8 and 6.1.1.4'
O O 0.0492 0.0322 'International Tables Vol C Tables 4.2.6.8 and 6.1.1.4'
F F 0.0727 0.0534 'International Tables Vol C Tables 4.2.6.8 and 6.1.1.4'
Si Si 0.2541 0.3302 'International Tables Vol C Tables 4.2.6.8 and 6.1.1.4'
P P 0.2955 0.4335 'International Tables Vol C Tables 4.2.6.8 and 6.1.1.4'
S S 0.3331 0.5567 'International Tables Vol C Tables 4.2.6.8 and 6.1.1.4'
Ru Ru 0.0552 3.2960 'International Tables Vol C Tables 4.2.6.8 and 6.1.1.4'

loop_
_geom_angle_atom_site_label_1
_geom_angle_atom_site_label_2
_geom_angle_atom_site_label_3
_geom_angle
_geom_angle_site_symmetry_1
_geom_angle_site_symmetry_3
N Ru P3 105.89(7) . .
N Ru P1 109.73(7) . .
P3 Ru P1 111.76(2) . .
N Ru P2 98.46(7) . .
P3 Ru P2 110.71(2) . .
P1 Ru P2 118.78(2) . .
N Ru Si 174.25(7) . .
P3 Ru Si 75.58(2) . .
P1 Ru Si 74.39(2) . .
P2 Ru Si 75.89(2) . .
C7 Si C13 106.32(12) . .
C7 Si C1 107.10(12) . .
C13 Si C1 108.95(12) . .
C7 Si Ru 111.89(9) . .
C13 Si Ru 111.31(9) . .
C1 Si Ru 111.04(9) . .
C18 P3 C31 104.63(12) . .
C18 P3 C34 104.08(12) . .
C31 P3 C34 102.00(12) . .
C18 P3 Ru 117.00(9) . .
C31 P3 Ru 112.28(9) . .
C34 P3 Ru 115.22(9) . .
C6 P1 C19 108.22(13) . .
C6 P1 C22 100.59(12) . .
C19 P1 C22 100.67(12) . .
C6 P1 Ru 115.76(9) . .
C19 P1 Ru 108.29(9) . .
C22 P1 Ru 121.76(9) . .
C12 P2 C28 103.61(12) . .
C12 P2 C25 108.49(12) . .
C28 P2 C25 107.26(12) . .
C12 P2 Ru 117.28(9) . .
C28 P2 Ru 114.85(9) . .
C25 P2 Ru 104.92(9) . .
C37 N Ru 173.50(19) . .
C9 C8 C7 120.6(3) . .
C9 C8 H8 119.7 . .
C7 C8 H8 119.7 . .
C20 C19 C21 111.1(2) . .
C20 C19 P1 113.53(19) . .
C21 C19 P1 110.75(18) . .
C20 C19 H19 107.0 . .
C21 C19 H19 107.0 . .
P1 C19 H19 107.0 . .
C4 C5 C6 119.3(3) . .
C4 C5 H5 120.3 . .
C6 C5 H5 120.3 . .
C17 C18 C13 121.1(2) . .
C17 C18 P3 124.4(2) . .
C13 C18 P3 114.46(19) . .
C11 C12 C7 120.3(2) . .
C11 C12 P2 125.1(2) . .
C7 C12 P2 114.6(2) . .
C25 C27 H27A 109.5 . .
C25 C27 H27B 109.5 . .
H27A C27 H27B 109.5 . .
C25 C27 H27C 109.5 . .
H27A C27 H27C 109.5 . .
H27B C27 H27C 109.5 . .
C34 C36 H36A 109.5 . .
C34 C36 H36B 109.5 . .
H36A C36 H36B 109.5 . .
C34 C36 H36C 109.5 . .
H36A C36 H36C 109.5 . .
H36B C36 H36C 109.5 . .
C36 C34 C35 108.7(2) . .
C36 C34 P3 111.94(19) . .
C35 C34 P3 113.37(19) . .
C36 C34 H34 107.5 . .
C35 C34 H34 107.5 . .
P3 C34 H34 107.5 . .
C16 C17 C18 119.0(3) . .
C16 C17 H17 120.5 . .
C18 C17 H17 120.5 . .
C2 C1 C6 118.6(3) . .
C2 C1 Si 126.3(2) . .
C6 C1 Si 115.1(2) . .
C15 C16 C17 120.5(3) . .
C15 C16 H16 119.8 . .
C17 C16 H16 119.8 . .
C5 C6 C1 121.0(3) . .
C5 C6 P1 125.5(2) . .
C1 C6 P1 113.2(2) . .
C19 C20 H20A 109.5 . .
C19 C20 H20B 109.5 . .
H20A C20 H20B 109.5 . .
C19 C20 H20C 109.5 . .
H20A C20 H20C 109.5 . .
H20B C20 H20C 109.5 . .
C19 C21 H21A 109.5 . .
C19 C21 H21B 109.5 . .
H21A C21 H21B 109.5 . .
C19 C21 H21C 109.5 . .
H21A C21 H21C 109.5 . .
H21B C21 H21C 109.5 . .
C10 C11 C12 119.6(3) . .
C10 C11 H11 120.2 . .
C12 C11 H11 120.2 . .
C14 C13 C18 118.3(2) . .
C14 C13 Si 126.7(2) . .
C18 C13 Si 114.89(19) . .
C5 C4 C3 120.5(3) . .
C5 C4 H4 119.8 . .
C3 C4 H4 119.8 . .
C8 C7 C12 118.9(3) . .
C8 C7 Si 124.8(2) . .
C12 C7 Si 116.2(2) . .
C3 C2 C1 120.5(3) . .
C3 C2 H2 119.7 . .
C1 C2 H2 119.7 . .
C10 C9 C8 119.9(3) . .
C10 C9 H9 120.1 . .
C8 C9 H9 120.1 . .
C9 C10 C11 120.5(3) . .
C9 C10 H10 119.8 . .
C11 C10 H10 119.8 . .
C26 C25 C27 109.5(2) . .
C26 C25 P2 119.24(19) . .
C27 C25 P2 110.88(19) . .
C26 C25 H25 105.4 . .
C27 C25 H25 105.4 . .
P2 C25 H25 105.4 . .
C25 C26 H26A 109.5 . .
C25 C26 H26B 109.5 . .
H26A C26 H26B 109.5 . .
C25 C26 H26C 109.5 . .
H26A C26 H26C 109.5 . .
H26B C26 H26C 109.5 . .
C14 C15 C16 120.4(3) . .
C14 C15 H15 119.8 . .
C16 C15 H15 119.8 . .
C2 C3 C4 120.1(3) . .
C2 C3 H3 119.9 . .
C4 C3 H3 119.9 . .
O2 S O3 115.23(15) . .
O2 S O1 115.50(13) . .
O3 S O1 114.77(14) . .
O2 S C44 102.76(15) . .
O3 S C44 103.35(15) . .
O1 S C44 102.59(15) . .
C30 C28 C29 108.6(2) . .
C30 C28 P2 109.99(18) . .
C29 C28 P2 115.5(2) . .
C30 C28 H28 107.5 . .
C29 C28 H28 107.5 . .
P2 C28 H28 107.5 . .
C22 C24 H24A 109.5 . .
C22 C24 H24B 109.5 . .
H24A C24 H24B 109.5 . .
C22 C24 H24C 109.5 . .
H24A C24 H24C 109.5 . .
H24B C24 H24C 109.5 . .
C15 C14 C13 120.6(3) . .
C15 C14 H14 119.7 . .
C13 C14 H14 119.7 . .
C31 C33 H33A 109.5 . .
C31 C33 H33B 109.5 . .
H33A C33 H33B 109.5 . .
C31 C33 H33C 109.5 . .
H33A C33 H33C 109.5 . .
H33B C33 H33C 109.5 . .
C34 C35 H35A 109.5 . .
C34 C35 H35B 109.5 . .
H35A C35 H35B 109.5 . .
C34 C35 H35C 109.5 . .
H35A C35 H35C 109.5 . .
H35B C35 H35C 109.5 . .
N C37 C42 121.1(2) . .
N C37 C38 120.3(2) . .
C42 C37 C38 118.5(2) . .
C41 C42 C37 120.5(3) . .
C41 C42 H42 119.8 . .
C37 C42 H42 119.8 . .
C28 C30 H30A 109.5 . .
C28 C30 H30B 109.5 . .
H30A C30 H30B 109.5 . .
C28 C30 H30C 109.5 . .
H30A C30 H30C 109.5 . .
H30B C30 H30C 109.5 . .
C38 C39 C40 120.0(3) . .
C38 C39 H39 120.0 . .
C40 C39 H39 120.0 . .
C42 C41 C40 120.0(3) . .
C42 C41 H41 120.0 . .
C40 C41 H41 120.0 . .
C31 C32 H32A 109.5 . .
C31 C32 H32B 109.5 . .
H32A C32 H32B 109.5 . .
C31 C32 H32C 109.5 . .
H32A C32 H32C 109.5 . .
H32B C32 H32C 109.5 . .
C39 C38 C37 120.5(3) . .
C39 C38 H38 119.7 . .
C37 C38 H38 119.7 . .
C24 C22 C23 108.1(2) . .
C24 C22 P1 112.30(19) . .
C23 C22 P1 114.03(19) . .
C24 C22 H22 107.4 . .
C23 C22 H22 107.4 . .
P1 C22 H22 107.4 . .
C22 C23 H23A 109.5 . .
C22 C23 H23B 109.5 . .
H23A C23 H23B 109.5 . .
C22 C23 H23C 109.5 . .
H23A C23 H23C 109.5 . .
H23B C23 H23C 109.5 . .
F6 C44 F5 107.5(3) . .
F6 C44 F4 107.2(3) . .
F5 C44 F4 107.4(3) . .
F6 C44 S 111.4(2) . .
F5 C44 S 111.5(2) . .
F4 C44 S 111.6(2) . .
C32 C31 C33 109.5(2) . .
C32 C31 P3 112.88(19) . .
C33 C31 P3 112.84(18) . .
C32 C31 H31 107.1 . .
C33 C31 H31 107.1 . .
P3 C31 H31 107.1 . .
C28 C29 H29A 109.5 . .
C28 C29 H29B 109.5 . .
H29A C29 H29B 109.5 . .
C28 C29 H29C 109.5 . .
H29A C29 H29C 109.5 . .
H29B C29 H29C 109.5 . .
C41 C40 C39 120.5(3) . .
C41 C40 C43 120.2(3) . .
C39 C40 C43 119.3(3) . .
F1B C43 F3B 115.4(16) . .
F1B C43 F1 127.4(10) . .
F3B C43 F1 18.6(14) . .
F1B C43 F2 69.7(15) . .
F3B C43 F2 120.5(16) . .
F1 C43 F2 108.6(3) . .
F1B C43 F3 36.7(15) . .
F3B C43 F3 87.0(14) . .
F1 C43 F3 104.3(3) . .
F2 C43 F3 104.0(3) . .
F1B C43 F2B 106.5(14) . .
F3B C43 F2B 96.4(15) . .
F1 C43 F2B 79.2(12) . .
F2 C43 F2B 37.9(12) . .
F3 C43 F2B 135.8(11) . .
F1B C43 C40 114.5(10) . .
F3B C43 C40 115.9(16) . .
F1 C43 C40 113.8(3) . .
F2 C43 C40 112.8(3) . .
F3 C43 C40 112.5(3) . .
F2B C43 C40 105.4(9) . .
C48 O4 C45 109.0(11) . .
O4 C45 C46 104.1(10) . .
O4 C45 H45A 110.9 . .
C46 C45 H45A 110.9 . .
O4 C45 H45B 110.9 . .
C46 C45 H45B 110.9 . .
H45A C45 H45B 109.0 . .
C45 C46 C47 100.9(9) . .
C45 C46 H46A 111.6 . .
C47 C46 H46A 111.6 . .
C45 C46 H46B 111.6 . .
C47 C46 H46B 111.6 . .
H46A C46 H46B 109.4 . .
C48 C47 C46 99.0(9) . .
C48 C47 H47A 112.0 . .
C46 C47 H47A 112.0 . .
C48 C47 H47B 112.0 . .
C46 C47 H47B 112.0 . .
H47A C47 H47B 109.7 . .
O4 C48 C47 104.7(11) . .
O4 C48 H48A 110.8 . .
C47 C48 H48A 110.8 . .
O4 C48 H48B 110.8 . .
C47 C48 H48B 110.8 . .
H48A C48 H48B 108.9 . .
C48B O4B C45B 107.1(9) . .
O4B C45B C46B 107.6(8) . .
O4B C45B H45C 110.2 . .
C46B C45B H45C 110.2 . .
O4B C45B H45D 110.2 . .
C46B C45B H45D 110.2 . .
H45C C45B H45D 108.5 . .
C45B C46B C47B 97.8(8) . .
C45B C46B H46C 112.2 . .
C47B C46B H46C 112.2 . .
C45B C46B H46D 112.2 . .
C47B C46B H46D 112.2 . .
H46C C46B H46D 109.8 . .
C48B C47B C46B 103.7(9) . .
C48B C47B H47C 111.0 . .
C46B C47B H47C 111.0 . .
C48B C47B H47D 111.0 . .
C46B C47B H47D 111.0 . .
H47C C47B H47D 109.0 . .
O4B C48B C47B 107.2(9) . .
O4B C48B C52B 91.7(15) . 2_645
C47B C48B C52B 91.5(15) . 2_645
O4B C48B H48C 110.3 . .
C47B C48B H48C 110.3 . .
C52B C48B H48C 141.6 2_645 .
O4B C48B H48D 110.3 . .
C47B C48B H48D 110.3 . .
C52B C48B H48D 33.1 2_645 .
H48C C48B H48D 108.5 . .
C51 O5 C49 100.1(9) 3_776 .
C51 O5 C52 11.6(12) 3_776 .
C49 O5 C52 110.1(9) . .
O5 C49 C50 106.0(7) . .
O5 C49 C51 33.9(5) . 3_776
C50 C49 C51 72.7(7) . 3_776
O5 C49 C52 78.2(6) . 3_776
C50 C49 C52 36.5(7) . 3_776
C51 C49 C52 45.3(4) 3_776 3_776
C52 C50 C51 13.9(12) 3_776 .
C52 C50 C49 93.6(10) 3_776 .
C51 C50 C49 100.1(8) . .
C52 C51 O5 136(4) 3_776 3_776
C52 C51 C51 94(4) 3_776 3_776
O5 C51 C51 128.5(15) 3_776 3_776
C52 C51 C50 44(5) 3_776 .
O5 C51 C50 128.5(13) 3_776 .
C51 C51 C50 93.0(12) 3_776 .
C52 C51 C52 110(4) 3_776 .
O5 C51 C52 113.1(10) 3_776 .
C51 C51 C52 15.7(8) 3_776 .
C50 C51 C52 104.2(8) . .
C52 C51 C49 159(5) 3_776 3_776
O5 C51 C49 46.0(6) 3_776 3_776
C51 C51 C49 83.5(11) 3_776 3_776
C50 C51 C49 156.8(9) . 3_776
C52 C51 C49 68.9(7) . 3_776
C51 C52 C50 122(6) 3_776 3_776
C51 C52 O5 33(3) 3_776 .
C50 C52 O5 123.3(17) 3_776 .
C51 C52 C51 70(4) 3_776 .
C50 C52 C51 100.3(12) 3_776 .
O5 C52 C51 101.8(10) . .
C51 C52 C52 57(4) 3_776 3_776
C50 C52 C52 107(2) 3_776 3_776
O5 C52 C52 88.8(11) . 3_776
C51 C52 C52 13.1(7) . 3_776
C51 C52 C49 131(4) 3_776 3_776
C50 C52 C49 49.9(7) 3_776 3_776
O5 C52 C49 160.7(15) . 3_776
C51 C52 C49 65.8(6) . 3_776
C52 C52 C49 78.0(11) 3_776 3_776
C49B O5B C52B 108(2) . .
O5B C49B C50B 103.9(16) . .
C51B C50B C49B 101.6(16) . .
C50B C51B C52B 100.2(18) . .
O5B C52B C51B 94.6(18) . .
O5B C52B C48B 144(3) . 2_655
C51B C52B C48B 116(3) . 2_655

loop_
_geom_bond_atom_site_label_1
_geom_bond_atom_site_label_2
_geom_bond_distance
_geom_bond_site_symmetry_2
Ru N 1.805(2) .
Ru P3 2.3389(7) .
Ru P1 2.3797(7) .
Ru P2 2.3911(6) .
Ru Si 2.4868(7) .
Si C7 1.882(3) .
Si C13 1.888(3) .
Si C1 1.897(3) .
P3 C18 1.829(3) .
P3 C31 1.855(3) .
P3 C34 1.861(3) .
P1 C6 1.825(3) .
P1 C19 1.862(3) .
P1 C22 1.888(3) .
P2 C12 1.835(3) .
P2 C28 1.859(3) .
P2 C25 1.886(3) .
N C37 1.372(3) .
C8 C9 1.390(4) .
C8 C7 1.398(4) .
C8 H8 0.9500 .
C19 C20 1.530(4) .
C19 C21 1.537(4) .
C19 H19 1.0000 .
C5 C4 1.385(4) .
C5 C6 1.398(4) .
C5 H5 0.9500 .
C18 C17 1.399(4) .
C18 C13 1.404(4) .
C12 C11 1.398(4) .
C12 C7 1.404(4) .
C27 C25 1.539(4) .
C27 H27A 0.9800 .
C27 H27B 0.9800 .
C27 H27C 0.9800 .
C36 C34 1.531(4) .
C36 H36A 0.9800 .
C36 H36B 0.9800 .
C36 H36C 0.9800 .
C34 C35 1.536(4) .
C34 H34 1.0000 .
C17 C16 1.392(4) .
C17 H17 0.9500 .
C1 C2 1.396(4) .
C1 C6 1.407(4) .
C16 C15 1.386(4) .
C16 H16 0.9500 .
C20 H20A 0.9800 .
C20 H20B 0.9800 .
C20 H20C 0.9800 .
C21 H21A 0.9800 .
C21 H21B 0.9800 .
C21 H21C 0.9800 .
C11 C10 1.389(4) .
C11 H11 0.9500 .
C13 C14 1.403(4) .
C4 C3 1.394(5) .
C4 H4 0.9500 .
C2 C3 1.391(4) .
C2 H2 0.9500 .
C9 C10 1.389(4) .
C9 H9 0.9500 .
C10 H10 0.9500 .
C25 C26 1.534(4) .
C25 H25 1.0000 .
C26 H26A 0.9800 .
C26 H26B 0.9800 .
C26 H26C 0.9800 .
C15 C14 1.385(4) .
C15 H15 0.9500 .
C3 H3 0.9500 .
S O2 1.438(2) .
S O3 1.441(2) .
S O1 1.442(2) .
S C44 1.828(3) .
F4 C44 1.336(4) .
F5 C44 1.334(4) .
F6 C44 1.331(4) .
C28 C30 1.532(4) .
C28 C29 1.535(4) .
C28 H28 1.0000 .
C24 C22 1.530(4) .
C24 H24A 0.9800 .
C24 H24B 0.9800 .
C24 H24C 0.9800 .
C14 H14 0.9500 .
C33 C31 1.528(4) .
C33 H33A 0.9800 .
C33 H33B 0.9800 .
C33 H33C 0.9800 .
C35 H35A 0.9800 .
C35 H35B 0.9800 .
C35 H35C 0.9800 .
C37 C42 1.410(4) .
C37 C38 1.417(4) .
C42 C41 1.383(4) .
C42 H42 0.9500 .
C30 H30A 0.9800 .
C30 H30B 0.9800 .
C30 H30C 0.9800 .
C39 C38 1.376(4) .
C39 C40 1.396(4) .
C39 H39 0.9500 .
C41 C40 1.390(4) .
C41 H41 0.9500 .
C32 C31 1.525(4) .
C32 H32A 0.9800 .
C32 H32B 0.9800 .
C32 H32C 0.9800 .
C38 H38 0.9500 .
C22 C23 1.537(4) .
C22 H22 1.0000 .
C23 H23A 0.9800 .
C23 H23B 0.9800 .
C23 H23C 0.9800 .
C31 H31 1.0000 .
C29 H29A 0.9800 .
C29 H29B 0.9800 .
C29 H29C 0.9800 .
C40 C43 1.490(4) .
C43 F1B 1.304(13) .
C43 F3B 1.311(14) .
C43 F1 1.325(4) .
C43 F2 1.325(4) .
C43 F3 1.369(5) .
C43 F2B 1.393(13) .
O4 C48 1.457(13) .
O4 C45 1.466(13) .
C45 C46 1.472(11) .
C45 H45A 0.9900 .
C45 H45B 0.9900 .
C46 C47 1.579(15) .
C46 H46A 0.9900 .
C46 H46B 0.9900 .
C47 C48 1.471(15) .
C47 H47A 0.9900 .
C47 H47B 0.9900 .
C48 H48A 0.9900 .
C48 H48B 0.9900 .
O4B C48B 1.446(11) .
O4B C45B 1.450(11) .
C45B C46B 1.491(11) .
C45B H45C 0.9900 .
C45B H45D 0.9900 .
C46B C47B 1.573(18) .
C46B H46C 0.9900 .
C46B H46D 0.9900 .
C47B C48B 1.471(14) .
C47B H47C 0.9900 .
C47B H47D 0.9900 .
C48B C52B 2.04(4) 2_645
C48B H48C 0.9900 .
C48B H48D 0.9900 .
O5 C51 1.118(13) 3_776
O5 C49 1.442(9) .
O5 C52 1.446(13) .
C49 C50 1.547(10) .
C49 C51 1.973(15) 3_776
C49 C52 2.018(17) 3_776
C50 C52 1.20(2) 3_776
C50 C51 1.467(17) .
C51 C52 0.42(2) 3_776
C51 O5 1.118(13) 3_776
C51 C51 1.45(3) 3_776
C51 C52 1.539(10) .
C51 C49 1.973(15) 3_776
C52 C51 0.42(2) 3_776
C52 C50 1.20(2) 3_776
C52 C52 1.73(3) 3_776
C52 C49 2.018(17) 3_776
O5B C49B 1.458(18) .
O5B C52B 1.487(18) .
C49B C50B 1.565(18) .
C50B C51B 1.49(2) .
C51B C52B 1.575(19) .
C52B C48B 2.04(4) 2_655
